data_7217692
loop_
_publ_author_name
'Salorinne, Kirsi'
'Lahtinen, Tanja'
'Marjom\"aki, Varpu'
'H\"akkinen, Hannu'

_publ_section_title
;
 Polymorphic and solvate structures of ethyl ester and carboxylic acid
 derivatives of WIN 61893 analogue and their stability in solution
;
_journal_issue 38
_journal_name_full CrystEngComm
_journal_page_first 9001
_journal_paper_doi 10.1039/C4CE01152J
_journal_volume 16
_journal_year 2014
_chemical_formula_moiety 'C18 H19 N3 O5, C2 H6 O'
_chemical_formula_sum 'C20 H25 N3 O6'
_chemical_formula_weight 403.43
_chemical_name_systematic
;
 ? 
;
_space_group_crystal_system monoclinic
_space_group_IT_number 14
_space_group_name_Hall '-P 2ybc'
_space_group_name_H-M_alt 'P 1 21/c 1'
_symmetry_space_group_name_Hall '-P 2ybc'
_symmetry_space_group_name_H-M 'P 1 21/c 1'
_atom_sites_solution_hydrogens geom
_atom_sites_solution_primary direct
_atom_sites_solution_secondary difmap
_audit_creation_date 2013-07-04
_audit_creation_method
;
  Olex2 1.2
  (compiled Dec  5 2012 16:17:34, GUI svn.r4385)
;
_cell_angle_alpha 90.00
_cell_angle_beta 103.692(4)
_cell_angle_gamma 90.00
_cell_formula_units_Z 8
_cell_length_a 8.3029(3)
_cell_length_b 45.5165(17)
_cell_length_c 11.0152(4)
_cell_measurement_reflns_used 4693
_cell_measurement_temperature 170(2)
_cell_measurement_theta_max 28.2060
_cell_measurement_theta_min 2.1100
_cell_volume 4044.6(3)
_computing_cell_refinement
;
CrysAlisPro, Agilent Technologies,
Version 1.171.36.28 (release 01-02-2013 CrysAlis171 .NET)
(compiled Feb  1 2013,16:14:44)
;
_computing_data_collection
;
CrysAlisPro, Agilent Technologies,
Version 1.171.36.28 (release 01-02-2013 CrysAlis171 .NET)
(compiled Feb  1 2013,16:14:44)
;
_computing_data_reduction
;
CrysAlisPro, Agilent Technologies,
Version 1.171.36.28 (release 01-02-2013 CrysAlis171 .NET)
(compiled Feb  1 2013,16:14:44)
;
_computing_molecular_graphics
;
O. V. Dolomanov, L. J. Bourhis, R. J. Gildea, J. A. K. Howard and H. Puschmann,
OLEX2: a complete structure solution, refinement and analysis program.
J. Appl. Cryst. (2009). 42, 339-341.
;
_computing_publication_material
;
O. V. Dolomanov, L. J. Bourhis, R. J. Gildea, J. A. K. Howard and H. Puschmann,
OLEX2: a complete structure solution, refinement and analysis program.
J. Appl. Cryst. (2009). 42, 339-341.
;
_computing_structure_refinement
;
XL, G.M. Sheldrick, Acta Cryst.
(2008). A64, 112-122
;
_computing_structure_solution
;
XS, G.M. Sheldrick, Acta Cryst.
(2008). A64, 112-122
;
_diffrn_ambient_temperature 170(2)
_diffrn_detector_area_resol_mean 16.0107
_diffrn_measured_fraction_theta_full 0.9996
_diffrn_measured_fraction_theta_max 0.8754
_diffrn_measurement_details
;
  1 omega -100.00  -61.00   0.7500   90.0000
omega____ theta____ kappa____ phi______ frames
    -      -20.4977 -178.0000   90.0000 52

  2 omega  -76.00   49.25   0.7500   90.0000
omega____ theta____ kappa____ phi______ frames
    -      -20.4977    0.0000  -90.0000 167

  3 omega  -13.00   62.00   0.7500   90.0000
omega____ theta____ kappa____ phi______ frames
    -       21.2790  -99.0000  -60.0000 100
;
_diffrn_measurement_device_type 'SuperNova, Single source at offset, Eos'
_diffrn_measurement_method '\w scans'
_diffrn_orient_matrix_UB_11 0.0430378000
_diffrn_orient_matrix_UB_12 -0.0106144000
_diffrn_orient_matrix_UB_13 -0.0273836000
_diffrn_orient_matrix_UB_21 -0.0192539000
_diffrn_orient_matrix_UB_22 -0.0109151000
_diffrn_orient_matrix_UB_23 0.0403276000
_diffrn_orient_matrix_UB_31 -0.0742078000
_diffrn_orient_matrix_UB_32 -0.0033217000
_diffrn_orient_matrix_UB_33 -0.0449042000
_diffrn_radiation_monochromator mirror
_diffrn_radiation_type 'Mo K\a'
_diffrn_radiation_wavelength 0.7107
_diffrn_reflns_av_R_equivalents 0.0267
_diffrn_reflns_av_unetI/netI 0.0525
_diffrn_reflns_limit_h_max 6
_diffrn_reflns_limit_h_min -11
_diffrn_reflns_limit_k_max 59
_diffrn_reflns_limit_k_min -29
_diffrn_reflns_limit_l_max 14
_diffrn_reflns_limit_l_min -14
_diffrn_reflns_number 18378
_diffrn_reflns_theta_full 28.78
_diffrn_reflns_theta_max 28.78
_diffrn_reflns_theta_min 1.79
_diffrn_source 'SuperNova (Mo) X-ray Source'
_exptl_absorpt_coefficient_mu 0.099
_exptl_absorpt_correction_T_max 0.995
_exptl_absorpt_correction_T_min 0.988
_exptl_absorpt_correction_type gaussian
_exptl_absorpt_process_details
;
CrysAlisPro, Agilent Technologies,
Version 1.171.36.28 (release 01-02-2013 CrysAlis171 .NET)
(compiled Feb  1 2013,16:14:44)
Numerical absorption correction based on gaussian integration over
            a multifaceted crystal model
;
_exptl_crystal_colour 'clear colourless'
_exptl_crystal_colour_lustre clear
_exptl_crystal_colour_primary colourless
_exptl_crystal_density_diffrn 1.325
_exptl_crystal_density_method 'not measured'
_exptl_crystal_description plate
_exptl_crystal_F_000 1712
_exptl_crystal_size_max 0.25
_exptl_crystal_size_mid 0.1222
_exptl_crystal_size_min 0.0469
_refine_diff_density_max 0.295
_refine_diff_density_min -0.249
_refine_diff_density_rms 0.048
_refine_ls_extinction_method none
_refine_ls_goodness_of_fit_ref 1.059
_refine_ls_hydrogen_treatment constr
_refine_ls_matrix_type full
_refine_ls_number_parameters 535
_refine_ls_number_reflns 9215
_refine_ls_number_restraints 0
_refine_ls_restrained_S_all 1.059
_refine_ls_R_factor_all 0.0931
_refine_ls_R_factor_gt 0.0593
_refine_ls_shift/su_max 0.008
_refine_ls_shift/su_mean 0.000
_refine_ls_structure_factor_coef Fsqd
_refine_ls_weighting_details 'calc w=1/[\s^2^(Fo^2^)+(0.0375P)^2^+2.7632P] where P=(Fo^2^+2Fc^2^)/3'
_refine_ls_weighting_scheme calc
_refine_ls_wR_factor_gt 0.1239
_refine_ls_wR_factor_ref 0.1401
_reflns_number_gt 6305
_reflns_number_total 9215
_reflns_threshold_expression >2sigma(I)
_cod_data_source_file c4ce01152j2.cif
_cod_data_source_block 2EtOH
_cod_depositor_comments 'Adding full bibliography for 7217690--7217693.cif.'
_cod_original_cell_volume 4044.5(3)
_cod_database_code 7217692
_reflns_odcompleteness_completeness 99.96
_reflns_odcompleteness_iscentric 1
_reflns_odcompleteness_theta 26.32
_olex2_refinement_description
;
1. Fixed Uiso
 At 1.2 times of:
  H19B of C19B, {H11A,H11B} of C11B, {H13A,H13B} of C13B, {HA,HB} of C201,
  {HG,HH} of C101, {H12A,H12B} of C12B, H17B of C17B, H10B of C10B, {HZ,H0AA}
  of C13A, HV of C10A, HU of C17A, {HP,HQ} of C12A, HO of C19A, {HM,HN} of C11A
 At 1.5 times of:
  HF of O102, {HC,HD,HE} of C200, HL of O3A, {HI,HJ,HK} of C100, {H21A,H21B,
  H21C} of C21B, {H28A,H28B,H28C} of C28B, {H22A,H22B,H22C} of C22B, H3B of O3B,
   H of O202, {HW,HX,HY} of C21A, {HR,HS,HT} of C22A, {H1AA,H2AA,H3AA} of C28A
2.a Secondary CH2 refined with riding coordinates:
 C11B(H11A,H11B), C13B(H13A,H13B), C12B(H12A,H12B), C201(HA,HB), C101(HG,HH),
 C11A(HM,HN), C12A(HP,HQ), C13A(HZ,H0AA)
2.b Aromatic/amide H refined with riding coordinates:
 C17B(H17B), C10B(H10B), C19B(H19B), C19A(HO), C17A(HU), C10A(HV)
2.c Idealised Me refined as rotating group:
 C21B(H21A,H21B,H21C), C22B(H22A,H22B,H22C), C28B(H28A,H28B,H28C), C200(HC,HD,
 HE), C100(HI,HJ,HK), C22A(HR,HS,HT), C21A(HW,HX,HY), C28A(H1AA,H2AA,H3AA)
2.d Idealised tetrahedral OH refined as rotating group:
 O3B(H3B), O202(H), O102(HF), O3A(HL)
;

loop_
_space_group_symop_id
_space_group_symop_operation_xyz
1 'x, y, z'
2 '-x, y+1/2, -z+1/2'
3 '-x, -y, -z'
4 'x, -y-1/2, z-1/2'

loop_
_atom_site_label
_atom_site_type_symbol
_atom_site_fract_x
_atom_site_fract_y
_atom_site_fract_z
_atom_site_U_iso_or_equiv
_atom_site_adp_type
_atom_site_occupancy
_atom_site_symmetry_multiplicity
_atom_site_calc_flag
_atom_site_refinement_flags
O14B O 0.13775(18) 0.02068(4) 0.96345(14) 0.0308(4) Uani 1 1 d .
N27B N 0.6042(3) 0.07949(4) 1.45902(18) 0.0355(5) Uani 1 1 d .
O8B O 0.0258(2) -0.07430(4) 0.67641(15) 0.0388(4) Uani 1 1 d .
O3B O -0.2829(2) -0.09898(4) 0.35214(16) 0.0458(5) Uani 1 1 d .
H3B H -0.3585 -0.1017 0.2874 0.069 Uiso 1 1 calc R
O5B O -0.3912(2) -0.05371(4) 0.34448(16) 0.0421(4) Uani 1 1 d .
N7B N -0.0786(3) -0.08760(4) 0.57201(18) 0.0373(5) Uani 1 1 d .
O202 O -0.5114(3) -0.11275(4) 0.15809(16) 0.0545(6) Uani 1 1 d .
H H -0.5573 -0.1292 0.1569 0.082 Uiso 1 1 calc R
C18B C 0.4706(3) 0.04324(5) 1.2947(2) 0.0278(5) Uani 1 1 d .
O25B O 0.7802(2) 0.04938(4) 1.57916(16) 0.0459(5) Uani 1 1 d .
C17B C 0.3793(3) 0.06497(5) 1.2205(2) 0.0299(5) Uani 1 1 d .
H17B H 0.3939 0.0849 1.2461 0.036 Uiso 1 1 calc R
C10B C -0.1271(3) -0.03877(5) 0.5714(2) 0.0284(5) Uani 1 1 d .
H10B H -0.1747 -0.0201 0.5457 0.034 Uiso 1 1 calc R
C20B C 0.3369(3) 0.00634(5) 1.1472(2) 0.0285(5) Uani 1 1 d .
C4B C -0.2938(3) -0.07221(5) 0.3937(2) 0.0304(5) Uani 1 1 d .
N24B N 0.6902(3) 0.03232(5) 1.4783(2) 0.0436(6) Uani 1 1 d .
C23B C 0.5894(3) 0.05120(5) 1.4118(2) 0.0303(5) Uani 1 1 d .
C19B C 0.4468(3) 0.01402(5) 1.2589(2) 0.0293(5) Uani 1 1 d .
H19B H 0.5062 -0.0009 1.3112 0.035 Uiso 1 1 calc R
C15B C 0.2507(3) 0.02861(5) 1.0729(2) 0.0274(5) Uani 1 1 d .
C6B C -0.1675(3) -0.06597(5) 0.5119(2) 0.0282(5) Uani 1 1 d .
C11B C 0.0973(3) -0.02755(5) 0.7770(2) 0.0315(5) Uani 1 1 d .
H11A H 0.2136 -0.0344 0.7923 0.038 Uiso 1 1 calc R
H11B H 0.0583 -0.0312 0.8539 0.038 Uiso 1 1 calc R
C16B C 0.2668(3) 0.05799(5) 1.1091(2) 0.0306(5) Uani 1 1 d .
C21B C 0.3097(3) -0.02534(5) 1.1080(2) 0.0377(6) Uani 1 1 d .
H21A H 0.3548 -0.0289 1.0347 0.056 Uiso 1 1 calc R
H21B H 0.1907 -0.0297 1.0870 0.056 Uiso 1 1 calc R
H21C H 0.3660 -0.0381 1.1767 0.056 Uiso 1 1 calc R
C13B C 0.2038(3) 0.02248(6) 0.8544(2) 0.0391(6) Uani 1 1 d .
H13A H 0.3173 0.0142 0.8726 0.047 Uiso 1 1 calc R
H13B H 0.2091 0.0433 0.8290 0.047 Uiso 1 1 calc R
C26B C 0.7206(3) 0.07683(6) 1.5596(2) 0.0369(6) Uani 1 1 d .
C9B C -0.0060(3) -0.04495(5) 0.6729(2) 0.0285(5) Uani 1 1 d .
C12B C 0.0916(3) 0.00521(6) 0.7504(2) 0.0385(6) Uani 1 1 d .
H12A H 0.1254 0.0088 0.6714 0.046 Uiso 1 1 calc R
H12B H -0.0238 0.0123 0.7394 0.046 Uiso 1 1 calc R
C22B C 0.1603(3) 0.08154(6) 1.0322(3) 0.0462(7) Uani 1 1 d .
H22A H 0.1676 0.0996 1.0815 0.069 Uiso 1 1 calc R
H22B H 0.0448 0.0749 1.0090 0.069 Uiso 1 1 calc R
H22C H 0.1994 0.0853 0.9565 0.069 Uiso 1 1 calc R
C28B C 0.7973(4) 0.09942(7) 1.6522(3) 0.0540(8) Uani 1 1 d .
H28A H 0.9066 0.1047 1.6396 0.081 Uiso 1 1 calc R
H28B H 0.8095 0.0916 1.7368 0.081 Uiso 1 1 calc R
H28C H 0.7265 0.1169 1.6416 0.081 Uiso 1 1 calc R
C201 C -0.5421(4) -0.10148(6) 0.0369(3) 0.0479(7) Uani 1 1 d .
HA H -0.4772 -0.1130 -0.0113 0.058 Uiso 1 1 calc R
HB H -0.5016 -0.0810 0.0411 0.058 Uiso 1 1 calc R
C200 C -0.7160(4) -0.10186(8) -0.0307(3) 0.0731(11) Uani 1 1 d .
HC H -0.7268 -0.0934 -0.1141 0.110 Uiso 1 1 calc R
HD H -0.7815 -0.0902 0.0151 0.110 Uiso 1 1 calc R
HE H -0.7565 -0.1222 -0.0386 0.110 Uiso 1 1 calc R
O102 O -0.1912(2) -0.14771(4) -0.44015(15) 0.0362(4) Uani 1 1 d .
HF H -0.1527 -0.1308 -0.4450 0.054 Uiso 1 1 calc R
C101 C -0.2362(3) -0.15084(6) -0.3231(2) 0.0388(6) Uani 1 1 d .
HG H -0.3120 -0.1678 -0.3278 0.047 Uiso 1 1 calc R
HH H -0.2964 -0.1330 -0.3071 0.047 Uiso 1 1 calc R
C100 C -0.0881(4) -0.15534(7) -0.2166(2) 0.0527(8) Uani 1 1 d .
HI H -0.1248 -0.1586 -0.1394 0.079 Uiso 1 1 calc R
HJ H -0.0172 -0.1379 -0.2071 0.079 Uiso 1 1 calc R
HK H -0.0254 -0.1725 -0.2336 0.079 Uiso 1 1 calc R
O8A O -0.78813(19) -0.18206(4) -0.93447(14) 0.0317(4) Uani 1 1 d .
O14A O -1.04246(19) -0.27604(4) -1.16941(14) 0.0306(4) Uani 1 1 d .
O3A O -0.4351(2) -0.15755(4) -0.63396(15) 0.0417(5) Uani 1 1 d .
HL H -0.3593 -0.1557 -0.5687 0.063 Uiso 1 1 calc R
C18A C -1.4016(3) -0.30033(5) -1.4837(2) 0.0257(5) Uani 1 1 d .
O25A O -1.7179(2) -0.30606(4) -1.76475(15) 0.0398(4) Uani 1 1 d .
C23A C -1.5219(3) -0.30815(5) -1.6002(2) 0.0271(5) Uani 1 1 d .
N27A N -1.5251(2) -0.33522(5) -1.65742(18) 0.0349(5) Uani 1 1 d .
N24A N -1.6337(2) -0.28976(5) -1.65913(18) 0.0364(5) Uani 1 1 d .
N7A N -0.6698(2) -0.16903(4) -0.83761(17) 0.0300(4) Uani 1 1 d .
C9A C -0.8134(3) -0.21024(5) -0.9021(2) 0.0270(5) Uani 1 1 d .
C20A C -1.2838(3) -0.26373(5) -1.3288(2) 0.0270(5) Uani 1 1 d .
C16A C -1.1745(3) -0.31383(5) -1.3102(2) 0.0271(5) Uani 1 1 d .
C6A C -0.6303(3) -0.18952(5) -0.7526(2) 0.0269(5) Uani 1 1 d .
C11A C -0.9366(3) -0.22752(5) -0.9954(2) 0.0280(5) Uani 1 1 d .
HM H -0.9103 -0.2258 -1.0782 0.034 Uiso 1 1 calc R
HN H -1.0484 -0.2191 -1.0023 0.034 Uiso 1 1 calc R
C19A C -1.3980(3) -0.27190(5) -1.4369(2) 0.0279(5) Uani 1 1 d .
HO H -1.4753 -0.2578 -1.4798 0.034 Uiso 1 1 calc R
C12A C -0.9384(3) -0.25981(5) -0.9604(2) 0.0309(5) Uani 1 1 d .
HP H -0.8303 -0.2687 -0.9626 0.037 Uiso 1 1 calc R
HQ H -0.9523 -0.2614 -0.8738 0.037 Uiso 1 1 calc R
C15A C -1.1703(3) -0.28487(5) -1.26778(19) 0.0264(5) Uani 1 1 d .
C22A C -1.0552(3) -0.33673(5) -1.2422(2) 0.0344(6) Uani 1 1 d .
HR H -1.1031 -0.3464 -1.1794 0.052 Uiso 1 1 calc R
HS H -0.9505 -0.3273 -1.2009 0.052 Uiso 1 1 calc R
HT H -1.0347 -0.3514 -1.3020 0.052 Uiso 1 1 calc R
C4A C -0.5061(3) -0.18322(5) -0.6333(2) 0.0308(5) Uani 1 1 d .
C17A C -1.2911(3) -0.32103(5) -1.4194(2) 0.0273(5) Uani 1 1 d .
HU H -1.2951 -0.3405 -1.4504 0.033 Uiso 1 1 calc R
O5A O -0.4794(2) -0.20020(4) -0.54776(17) 0.0533(5) Uani 1 1 d .
C10A C -0.7159(3) -0.21598(5) -0.7880(2) 0.0276(5) Uani 1 1 d .
HV H -0.7071 -0.2338 -0.7422 0.033 Uiso 1 1 calc R
C21A C -1.2795(3) -0.23271(5) -1.2805(2) 0.0371(6) Uani 1 1 d .
HW H -1.3080 -0.2327 -1.1992 0.056 Uiso 1 1 calc R
HX H -1.3596 -0.2207 -1.3396 0.056 Uiso 1 1 calc R
HY H -1.1680 -0.2246 -1.2715 0.056 Uiso 1 1 calc R
C13A C -1.0754(3) -0.27681(5) -1.0468(2) 0.0305(5) Uani 1 1 d .
HZ H -1.0771 -0.2974 -1.0178 0.037 Uiso 1 1 calc R
H0AA H -1.1843 -0.2677 -1.0486 0.037 Uiso 1 1 calc R
C26A C -1.6448(3) -0.33246(6) -1.7555(2) 0.0356(6) Uani 1 1 d .
C28A C -1.7090(4) -0.35360(7) -1.8581(3) 0.0563(8) Uani 1 1 d .
H1AA H -1.6478 -0.3512 -1.9234 0.085 Uiso 1 1 calc R
H2AA H -1.8270 -0.3498 -1.8934 0.085 Uiso 1 1 calc R
H3AA H -1.6945 -0.3737 -1.8253 0.085 Uiso 1 1 calc R

loop_
_atom_site_aniso_label
_atom_site_aniso_U_11
_atom_site_aniso_U_22
_atom_site_aniso_U_33
_atom_site_aniso_U_23
_atom_site_aniso_U_13
_atom_site_aniso_U_12
O14B 0.0270(8) 0.0352(10) 0.0284(8) -0.0003(7) 0.0029(7) -0.0028(7)
N27B 0.0463(12) 0.0264(11) 0.0329(11) -0.0051(9) 0.0079(10) -0.0071(9)
O8B 0.0423(10) 0.0267(9) 0.0373(9) -0.0004(7) -0.0107(8) -0.0023(8)
O3B 0.0523(12) 0.0318(10) 0.0409(10) -0.0081(8) -0.0134(9) 0.0019(9)
O5B 0.0477(11) 0.0329(10) 0.0375(9) 0.0046(8) -0.0064(8) 0.0028(8)
N7B 0.0400(12) 0.0275(11) 0.0356(11) -0.0026(9) -0.0088(9) -0.0035(9)
O202 0.0746(14) 0.0356(11) 0.0388(10) 0.0036(8) -0.0156(10) -0.0215(10)
C18B 0.0276(11) 0.0274(12) 0.0292(11) -0.0048(9) 0.0083(9) -0.0021(10)
O25B 0.0507(11) 0.0391(11) 0.0396(10) -0.0086(8) -0.0058(9) -0.0004(9)
C17B 0.0350(12) 0.0234(12) 0.0326(12) -0.0045(10) 0.0105(10) -0.0013(10)
C10B 0.0321(12) 0.0250(12) 0.0275(11) 0.0010(9) 0.0059(10) -0.0023(10)
C20B 0.0288(12) 0.0253(12) 0.0310(11) -0.0032(10) 0.0066(10) 0.0003(10)
C4B 0.0344(13) 0.0279(13) 0.0274(11) 0.0034(10) 0.0044(10) -0.0044(10)
N24B 0.0460(13) 0.0373(13) 0.0392(12) -0.0105(10) -0.0068(10) 0.0009(10)
C23B 0.0354(13) 0.0264(12) 0.0304(12) -0.0030(10) 0.0105(10) -0.0026(10)
C19B 0.0311(12) 0.0237(12) 0.0321(12) 0.0002(10) 0.0056(10) 0.0019(10)
C15B 0.0227(11) 0.0305(13) 0.0290(11) -0.0025(10) 0.0058(9) -0.0002(9)
C6B 0.0291(12) 0.0276(12) 0.0267(11) 0.0031(9) 0.0043(9) -0.0016(10)
C11B 0.0317(12) 0.0307(13) 0.0288(12) -0.0018(10) 0.0007(10) -0.0037(10)
C16B 0.0306(12) 0.0264(12) 0.0358(12) 0.0014(10) 0.0103(10) 0.0027(10)
C21B 0.0399(14) 0.0258(13) 0.0405(14) -0.0046(11) -0.0041(11) -0.0008(11)
C13B 0.0531(16) 0.0351(15) 0.0310(12) -0.0021(11) 0.0135(12) -0.0154(12)
C26B 0.0456(15) 0.0310(14) 0.0338(13) -0.0033(11) 0.0090(11) -0.0057(12)
C9B 0.0319(12) 0.0247(12) 0.0294(11) 0.0014(9) 0.0080(10) -0.0036(10)
C12B 0.0537(16) 0.0316(14) 0.0275(12) 0.0008(10) 0.0043(11) -0.0098(12)
C22B 0.0475(16) 0.0324(15) 0.0532(16) 0.0019(12) 0.0012(13) 0.0079(12)
C28B 0.069(2) 0.0447(18) 0.0424(15) -0.0151(13) 0.0010(14) -0.0115(15)
C201 0.0570(18) 0.0343(15) 0.0473(16) 0.0062(12) 0.0018(14) -0.0028(13)
C200 0.067(2) 0.061(2) 0.072(2) 0.0073(18) -0.0209(18) 0.0019(18)
O102 0.0442(10) 0.0264(9) 0.0341(9) -0.0016(7) 0.0013(8) -0.0065(8)
C101 0.0429(14) 0.0299(14) 0.0448(14) -0.0042(11) 0.0127(12) -0.0022(11)
C100 0.0576(18) 0.058(2) 0.0381(15) 0.0020(14) 0.0029(14) -0.0073(15)
O8A 0.0356(9) 0.0274(9) 0.0290(8) -0.0002(7) 0.0012(7) -0.0071(7)
O14A 0.0312(8) 0.0331(9) 0.0273(8) -0.0052(7) 0.0066(7) -0.0057(7)
O3A 0.0479(11) 0.0347(10) 0.0339(9) -0.0005(8) -0.0074(8) -0.0125(8)
C18A 0.0264(11) 0.0249(12) 0.0281(11) -0.0011(9) 0.0109(9) -0.0026(9)
O25A 0.0399(10) 0.0360(10) 0.0377(9) -0.0015(8) -0.0026(8) 0.0006(8)
C23A 0.0283(11) 0.0251(12) 0.0305(11) 0.0006(9) 0.0120(10) -0.0009(10)
N27A 0.0367(11) 0.0298(11) 0.0362(11) -0.0071(9) 0.0046(9) 0.0008(9)
N24A 0.0373(11) 0.0312(12) 0.0369(11) -0.0025(9) 0.0008(9) -0.0018(9)
N7A 0.0323(10) 0.0283(11) 0.0267(9) -0.0031(8) 0.0016(8) -0.0068(9)
C9A 0.0277(11) 0.0244(12) 0.0299(11) -0.0018(9) 0.0089(9) -0.0024(9)
C20A 0.0335(12) 0.0226(11) 0.0275(11) 0.0000(9) 0.0125(10) -0.0014(10)
C16A 0.0296(12) 0.0236(12) 0.0293(11) 0.0018(9) 0.0096(10) -0.0005(9)
C6A 0.0249(11) 0.0273(12) 0.0285(11) -0.0014(9) 0.0062(9) -0.0011(9)
C11A 0.0305(12) 0.0259(12) 0.0259(11) -0.0013(9) 0.0033(9) -0.0040(10)
C19A 0.0305(12) 0.0248(12) 0.0302(11) 0.0024(9) 0.0104(10) 0.0022(10)
C12A 0.0336(12) 0.0291(13) 0.0282(11) 0.0003(10) 0.0033(10) -0.0023(10)
C15A 0.0292(11) 0.0266(12) 0.0254(11) -0.0008(9) 0.0104(9) -0.0029(9)
C22A 0.0368(13) 0.0260(13) 0.0388(13) 0.0014(10) 0.0057(11) 0.0021(10)
C4A 0.0291(12) 0.0283(13) 0.0327(12) -0.0025(10) 0.0028(10) -0.0002(10)
C17A 0.0318(12) 0.0209(11) 0.0322(12) -0.0016(9) 0.0133(10) -0.0039(9)
O5A 0.0642(13) 0.0405(11) 0.0414(11) 0.0092(9) -0.0151(9) -0.0126(10)
C10A 0.0289(11) 0.0260(12) 0.0277(11) 0.0013(9) 0.0062(9) -0.0010(10)
C21A 0.0512(15) 0.0264(13) 0.0332(12) -0.0054(10) 0.0091(11) 0.0043(11)
C13A 0.0388(13) 0.0255(12) 0.0265(11) -0.0002(9) 0.0064(10) -0.0054(10)
C26A 0.0336(13) 0.0339(14) 0.0381(13) -0.0052(11) 0.0062(11) 0.0013(11)
C28A 0.0526(18) 0.058(2) 0.0509(17) -0.0209(15) -0.0031(14) 0.0005(15)

loop_
_atom_type_symbol
_atom_type_description
_atom_type_scat_dispersion_real
_atom_type_scat_dispersion_imag
_atom_type_scat_source
C C 0.0033 0.0016 'International Tables Vol C Tables 4.2.6.8 and 6.1.1.4'
H H 0.0000 0.0000 'International Tables Vol C Tables 4.2.6.8 and 6.1.1.4'
N N 0.0061 0.0033 'International Tables Vol C Tables 4.2.6.8 and 6.1.1.4'
O O 0.0106 0.0060 'International Tables Vol C Tables 4.2.6.8 and 6.1.1.4'

loop_
_exptl_crystal_face_index_h
_exptl_crystal_face_index_k
_exptl_crystal_face_index_l
_exptl_crystal_face_perp_dist
_exptl_oxdiff_crystal_face_indexfrac_h
_exptl_oxdiff_crystal_face_indexfrac_k
_exptl_oxdiff_crystal_face_indexfrac_l
_exptl_oxdiff_crystal_face_x
_exptl_oxdiff_crystal_face_y
_exptl_oxdiff_crystal_face_z
12 2 -2 0.0361 11.9995 2.0053 -1.9984 0.5499 -0.3335 -0.8074
0 -15 -15 0.0522 0.0005 -14.9794 -14.9988 0.5697 -0.4414 0.7232
-10 3 10 0.0586 -10.0002 2.9837 9.9980 -0.7358 0.5632 0.2832
-1 -64 1 0.0235 -1.0061 -64.0083 1.0000 0.6087 0.7584 0.2424
1 64 -1 0.0235 1.0061 64.0083 -1.0000 -0.6087 -0.7584 -0.2424

loop_
_geom_angle_atom_site_label_1
_geom_angle_atom_site_label_2
_geom_angle_atom_site_label_3
_geom_angle
C15B O14B C13B 113.48(17)
C26B N27B C23B 102.5(2)
C9B O8B N7B 108.78(16)
C6B N7B O8B 104.75(19)
C17B C18B C23B 120.0(2)
C19B C18B C17B 119.6(2)
C19B C18B C23B 120.4(2)
C26B O25B N24B 106.17(18)
C18B C17B C16B 121.0(2)
C9B C10B C6B 104.6(2)
C19B C20B C21B 121.1(2)
C15B C20B C19B 118.4(2)
C15B C20B C21B 120.5(2)
O3B C4B C6B 112.8(2)
O5B C4B O3B 126.0(2)
O5B C4B C6B 121.2(2)
C23B N24B O25B 103.3(2)
N27B C23B C18B 122.7(2)
N24B C23B N27B 114.6(2)
N24B C23B C18B 122.7(2)
C18B C19B C20B 120.8(2)
O14B C15B C20B 118.0(2)
O14B C15B C16B 119.8(2)
C20B C15B C16B 122.1(2)
N7B C6B C10B 112.5(2)
N7B C6B C4B 119.5(2)
C10B C6B C4B 128.0(2)
C9B C11B C12B 112.85(19)
C17B C16B C15B 118.0(2)
C17B C16B C22B 120.8(2)
C15B C16B C22B 121.1(2)
O14B C13B C12B 108.3(2)
N27B C26B O25B 113.4(2)
N27B C26B C28B 129.6(3)
O25B C26B C28B 116.9(2)
O8B C9B C11B 115.36(19)
C10B C9B O8B 109.33(19)
C10B C9B C11B 135.3(2)
C13B C12B C11B 112.2(2)
O202 C201 C200 114.7(3)
O102 C101 C100 112.2(2)
C9A O8A N7A 108.89(16)
C15A O14A C13A 116.48(17)
C19A C18A C23A 119.9(2)
C17A C18A C23A 120.8(2)
C17A C18A C19A 119.3(2)
C26A O25A N24A 106.32(17)
N27A C23A C18A 123.3(2)
N24A C23A C18A 122.4(2)
N24A C23A N27A 114.3(2)
C26A N27A C23A 102.9(2)
C23A N24A O25A 103.13(19)
C6A N7A O8A 104.82(18)
O8A C9A C11A 116.11(18)
C10A C9A O8A 109.31(19)
C10A C9A C11A 134.6(2)
C19A C20A C15A 118.2(2)
C19A C20A C21A 120.6(2)
C15A C20A C21A 121.1(2)
C15A C16A C22A 121.6(2)
C17A C16A C15A 117.9(2)
C17A C16A C22A 120.4(2)
N7A C6A C4A 119.8(2)
N7A C6A C10A 112.79(19)
C10A C6A C4A 127.4(2)
C9A C11A C12A 112.42(18)
C20A C19A C18A 121.2(2)
C13A C12A C11A 112.72(18)
O14A C15A C20A 118.7(2)
O14A C15A C16A 119.3(2)
C16A C15A C20A 121.8(2)
O3A C4A C6A 112.6(2)
O5A C4A O3A 125.5(2)
O5A C4A C6A 121.9(2)
C18A C17A C16A 121.5(2)
C9A C10A C6A 104.2(2)
O14A C13A C12A 107.22(18)
O25A C26A C28A 116.7(2)
N27A C26A O25A 113.4(2)
N27A C26A C28A 129.9(2)

loop_
_geom_bond_atom_site_label_1
_geom_bond_atom_site_label_2
_geom_bond_distance
O14B C15B 1.389(3)
O14B C13B 1.436(3)
N27B C23B 1.383(3)
N27B C26B 1.292(3)
O8B N7B 1.403(2)
O8B C9B 1.361(3)
O3B C4B 1.312(3)
O5B C4B 1.203(3)
N7B C6B 1.312(3)
O202 C201 1.397(3)
C18B C17B 1.389(3)
C18B C23B 1.472(3)
C18B C19B 1.388(3)
O25B N24B 1.415(3)
O25B C26B 1.342(3)
C17B C16B 1.392(3)
C10B C6B 1.404(3)
C10B C9B 1.344(3)
C20B C19B 1.392(3)
C20B C15B 1.390(3)
C20B C21B 1.507(3)
C4B C6B 1.494(3)
N24B C23B 1.298(3)
C15B C16B 1.393(3)
C11B C9B 1.487(3)
C11B C12B 1.518(3)
C16B C22B 1.514(3)
C13B C12B 1.514(3)
C26B C28B 1.483(3)
C201 C200 1.460(4)
O102 C101 1.432(3)
C101 C100 1.499(4)
O8A N7A 1.400(2)
O8A C9A 1.361(3)
O14A C15A 1.385(3)
O14A C13A 1.440(3)
O3A C4A 1.309(3)
C18A C23A 1.472(3)
C18A C19A 1.391(3)
C18A C17A 1.387(3)
O25A N24A 1.417(2)
O25A C26A 1.339(3)
C23A N27A 1.381(3)
C23A N24A 1.304(3)
N27A C26A 1.289(3)
N7A C6A 1.308(3)
C9A C11A 1.491(3)
C9A C10A 1.350(3)
C20A C19A 1.385(3)
C20A C15A 1.402(3)
C20A C21A 1.506(3)
C16A C15A 1.396(3)
C16A C22A 1.509(3)
C16A C17A 1.392(3)
C6A C4A 1.493(3)
C6A C10A 1.406(3)
C11A C12A 1.520(3)
C12A C13A 1.512(3)
C4A O5A 1.198(3)
C26A C28A 1.484(3)
